data_7157745
loop_
_publ_author_name
'Yao, Chao'
'Wu, Piao'
'Huang, Yue'
'Chen, Yaoqi'
'Li, Lin'
'Li, Yue-Ming'

_publ_section_title
;
 Binaphthyl-based chiral ligands: design, synthesis and evaluation of
 their performance in enantioselective addition of diethylzinc to aromatic
 aldehydes.
;
_journal_issue 47
_journal_name_full 'Organic &amp; biomolecular chemistry'
_journal_page_first 9712
_journal_page_last 9725
_journal_paper_doi 10.1039/d0ob02127j
_journal_volume 18
_journal_year 2020
_chemical_absolute_configuration syn
_chemical_formula_moiety 'C36 H32 N2 O2'
_chemical_formula_sum 'C36 H32 N2 O2'
_chemical_formula_weight 524.63
_space_group_crystal_system orthorhombic
_space_group_IT_number 19
_space_group_name_Hall 'P 2ac 2ab'
_space_group_name_H-M_alt 'P 21 21 21'
_atom_sites_solution_hydrogens mixed
_atom_sites_solution_primary dual
_audit_creation_date 2020-01-09
_audit_creation_method
;
Olex2 1.2
(compiled 2017.01.04 svn.r3372 for OlexSys, GUI svn.r5292)
;
_audit_update_record
;
2020-10-17 deposited with the CCDC.	2020-11-17 downloaded from the CCDC.
;
_cell_angle_alpha 90
_cell_angle_beta 90
_cell_angle_gamma 90
_cell_formula_units_Z 4
_cell_length_a 9.3208(3)
_cell_length_b 15.9714(5)
_cell_length_c 19.0521(6)
_cell_measurement_reflns_used 20002
_cell_measurement_temperature 133.15
_cell_measurement_theta_max 32.6990
_cell_measurement_theta_min 2.4180
_cell_volume 2836.21(16)
_computing_cell_refinement 'CrysAlisPro 1.171.39.46 (Rigaku OD, 2018)'
_computing_data_collection 'CrystalClear(Rigaku, 2008)'
_computing_data_reduction 'CrysAlisPro 1.171.39.46 (Rigaku OD, 2018)'
_computing_molecular_graphics 'Olex2 (Dolomanov et al., 2009)'
_computing_publication_material 'Olex2 (Dolomanov et al., 2009)'
_computing_structure_refinement 'ShelXL (Sheldrick, 2015)'
_computing_structure_solution 'ShelXT (Sheldrick, 2015)'
_diffrn_ambient_temperature 133.15
_diffrn_detector 'CCD plate'
_diffrn_measured_fraction_theta_full 0.999
_diffrn_measured_fraction_theta_max 0.999
_diffrn_measurement_details
;
List of Runs (angles in degrees, time in seconds):

  # Type    Start    End  Width  t~exp~   \w     \q     \k     \f   Frames
#--------------------------------------------------------------------------
  1  \w   -115.00  65.00   1.00    2.00    --  -25.00  45.00   0.00  180
  2  \w   -115.00  65.00   1.00    2.00    --  -25.00  45.00  90.00  180
  3  \w   -115.00  65.00   1.00    2.00    --  -25.00  45.00 180.00  180
;
_diffrn_measurement_device 'abstract diffractometer'
_diffrn_measurement_device_type 'Rigaku Saturn 70'
_diffrn_measurement_method '\w scans'
_diffrn_orient_matrix_type 'CrysAlisPro convention (1999,Acta A55,543-557)'
_diffrn_orient_matrix_UB_11 0.0108446000
_diffrn_orient_matrix_UB_12 -0.0239886000
_diffrn_orient_matrix_UB_13 0.0308794000
_diffrn_orient_matrix_UB_21 -0.0727992000
_diffrn_orient_matrix_UB_22 0.0062017000
_diffrn_orient_matrix_UB_23 0.0095124000
_diffrn_orient_matrix_UB_31 -0.0192958000
_diffrn_orient_matrix_UB_32 -0.0368552000
_diffrn_orient_matrix_UB_33 -0.0185083000
_diffrn_radiation_monochromator confocal
_diffrn_radiation_probe x-ray
_diffrn_radiation_type MoK\a
_diffrn_radiation_wavelength 0.71073
_diffrn_reflns_av_R_equivalents 0.0416
_diffrn_reflns_av_unetI/netI 0.0304
_diffrn_reflns_Laue_measured_fraction_full 0.999
_diffrn_reflns_Laue_measured_fraction_max 0.999
_diffrn_reflns_limit_h_max 12
_diffrn_reflns_limit_h_min -12
_diffrn_reflns_limit_k_max 22
_diffrn_reflns_limit_k_min -22
_diffrn_reflns_limit_l_max 26
_diffrn_reflns_limit_l_min -26
_diffrn_reflns_number 38259
_diffrn_reflns_point_group_measured_fraction_full 0.999
_diffrn_reflns_point_group_measured_fraction_max 0.999
_diffrn_reflns_theta_full 25.242
_diffrn_reflns_theta_max 29.573
_diffrn_reflns_theta_min 2.433
_diffrn_source 'rotating anode'
_diffrn_source_type 'Enhance (Mo) X-ray Source'
_exptl_absorpt_coefficient_mu 0.076
_exptl_absorpt_correction_T_max 1.00000
_exptl_absorpt_correction_T_min 0.78355
_exptl_absorpt_correction_type multi-scan
_exptl_absorpt_process_details
;
CrysAlisPro 1.171.39.46 (Rigaku Oxford Diffraction, 2018)
Empirical absorption correction using spherical harmonics,
 implemented in SCALE3 ABSPACK scaling algorithm.
;
_exptl_crystal_colour colourless
_exptl_crystal_colour_primary colourless
_exptl_crystal_density_diffrn 1.229
_exptl_crystal_description plate
_exptl_crystal_F_000 1112
_exptl_crystal_size_max 0.24
_exptl_crystal_size_mid 0.22
_exptl_crystal_size_min 0.14
_refine_diff_density_max 0.156
_refine_diff_density_min -0.180
_refine_diff_density_rms 0.034
_refine_ls_abs_structure_details
;
 Flack x determined using 2506 quotients [(I+)-(I-)]/[(I+)+(I-)]
 (Parsons, Flack and Wagner, Acta Cryst. B69 (2013) 249-259).
;
_refine_ls_abs_structure_Flack 0.1(5)
_refine_ls_extinction_method none
_refine_ls_goodness_of_fit_ref 1.042
_refine_ls_hydrogen_treatment mixed
_refine_ls_matrix_type full
_refine_ls_number_parameters 420
_refine_ls_number_reflns 7943
_refine_ls_number_restraints 26
_refine_ls_restrained_S_all 1.052
_refine_ls_R_factor_all 0.0537
_refine_ls_R_factor_gt 0.0426
_refine_ls_shift/su_max 0.000
_refine_ls_shift/su_mean 0.000
_refine_ls_structure_factor_coef Fsqd
_refine_ls_weighting_details 'w=1/[\s^2^(Fo^2^)+(0.0446P)^2^+0.2840P] where P=(Fo^2^+2Fc^2^)/3'
_refine_ls_weighting_scheme calc
_refine_ls_wR_factor_gt 0.0930
_refine_ls_wR_factor_ref 0.0993
_reflns_Friedel_coverage 0.793
_reflns_Friedel_fraction_full 1.000
_reflns_Friedel_fraction_max 1.000
_reflns_number_gt 6741
_reflns_number_total 7943
_reflns_threshold_expression 'I > 2\s(I)'
_cod_data_source_file d0ob02127j2.cif
_cod_data_source_block r20200109b
_cod_depositor_comments 'Adding full bibliography for 7157743--7157745.cif.'
_cod_database_code 7157745
_shelx_shelxl_version_number 2016/6
_chemical_oxdiff_formula C36H32N2O2
_shelx_space_group_comment
;
The symmetry employed for this shelxl refinement is uniquely defined
by the following loop, which should always be used as a source of
symmetry information in preference to the above space-group names.
They are only intended as comments.
;
_reflns_odcompleteness_completeness 99.91
_reflns_odcompleteness_iscentric 1
_reflns_odcompleteness_theta 29.51
_olex2_refinement_description
;
1. Fixed Uiso
 At 1.2 times of:
  All C(H) groups, All C(H,H) groups
2. Restrained distances
 N2-C31 = N2-C31A
 1.48 with sigma of 0.01
 C31-C32 = C32-C33 = C33-C34 = C34-C35 = C35-C36 = C36-C31
 1.54 with sigma of 0.01
 C31A-C32A = C32A-C33A = C33A-C34A = C34A-C35A = C35A-C36A = C36A-C31A
 1.54 with sigma of 0.01
 C31-C33 = C33-C35 = C35-C31 = C32-C34 = C34-C36 = C36-C32
 2.52 with sigma of 0.01
 C31A-C33A = C33A-C35A = C35A-C31A = C32A-C34A = C34A-C36A = C36A-C32A
 2.52 with sigma of 0.01
3. Others
 Sof(C31A)=Sof(H31A)=Sof(C32A)=Sof(H32C)=Sof(H32D)=Sof(C33A)=Sof(H33C)=
 Sof(H33D)=Sof(C34A)=Sof(H34C)=Sof(H34D)=Sof(C35A)=Sof(H35C)=Sof(H35D)=
 Sof(C36A)=Sof(H36C)=Sof(H36D)=1-FVAR(1)
 Sof(C31)=Sof(H31)=Sof(C32)=Sof(H32A)=Sof(H32B)=Sof(C33)=Sof(H33A)=Sof(H33B)=
 Sof(C34)=Sof(H34A)=Sof(H34B)=Sof(C35)=Sof(H35A)=Sof(H35B)=Sof(C36)=Sof(H36A)=
 Sof(H36B)=FVAR(1)
4.a Ternary CH refined with riding coordinates:
 C22(H22), C31(H31), C31A(H31A)
4.b Secondary CH2 refined with riding coordinates:
 C23(H23A,H23B), C32(H32A,H32B), C33(H33A,H33B), C34(H34A,H34B), C35(H35A,
 H35B), C36(H36A,H36B), C32A(H32C,H32D), C33A(H33C,H33D), C34A(H34C,H34D),
 C35A(H35C,H35D), C36A(H36C,H36D)
4.c Aromatic/amide H refined with riding coordinates:
 C3(H3), C4(H4), C7(H7), C8(H8), C9(H9), C10(H10), C13(H13), C14(H14),
 C17(H17), C18(H18), C19(H19), C20(H20), C25(H25), C26(H26), C27(H27), C28(H28),
  C29(H29)
;
_olex2_submission_special_instructions 'No special instructions were received'
_oxdiff_exptl_absorpt_empirical_details
;
Empirical correction (ABSPACK) includes:
- Absorption correction using spherical harmonics
- Frame scaling
- Detector area scaling
;
_oxdiff_exptl_absorpt_empirical_full_max 1.441
_oxdiff_exptl_absorpt_empirical_full_min 0.620

loop_
_space_group_symop_operation_xyz
'x, y, z'
'-x+1/2, -y, z+1/2'
'-x, y+1/2, -z+1/2'
'x+1/2, -y+1/2, -z'

loop_
_atom_site_label
_atom_site_type_symbol
_atom_site_fract_x
_atom_site_fract_y
_atom_site_fract_z
_atom_site_U_iso_or_equiv
_atom_site_adp_type
_atom_site_occupancy
_atom_site_site_symmetry_order
_atom_site_calc_flag
_atom_site_refinement_flags_posn
_atom_site_refinement_flags_adp
_atom_site_refinement_flags_occupancy
_atom_site_disorder_assembly
_atom_site_disorder_group
O2 O 0.57940(15) 0.39962(10) 0.17094(8) 0.0442(3) Uani 1 1 d . . . . .
O1 O -0.07009(15) 0.35643(10) 0.29689(7) 0.0426(3) Uani 1 1 d . . . . .
N2 N 0.34748(19) 0.44001(11) 0.15873(9) 0.0368(4) Uani 1 1 d D . . . .
N1 N 0.04337(17) 0.39316(10) 0.19682(8) 0.0344(3) Uani 1 1 d . . . . .
C1 C 0.2864(2) 0.39465(11) 0.31387(9) 0.0292(4) Uani 1 1 d . . . . .
C2 C 0.1528(2) 0.43202(11) 0.30810(10) 0.0345(4) Uani 1 1 d . . . . .
C3 C 0.1227(3) 0.50934(13) 0.34192(12) 0.0461(5) Uani 1 1 d . . . . .
H3 H 0.031229 0.534787 0.336507 0.055 Uiso 1 1 calc R . . . .
C4 C 0.2247(3) 0.54690(13) 0.38202(13) 0.0507(6) Uani 1 1 d . . . . .
H4 H 0.204118 0.599111 0.403695 0.061 Uiso 1 1 calc R . . . .
C5 C 0.3608(3) 0.50976(12) 0.39209(10) 0.0406(5) Uani 1 1 d . . . . .
C6 C 0.3934(2) 0.43268(11) 0.35713(9) 0.0333(4) Uani 1 1 d . . . . .
C7 C 0.5303(2) 0.39657(12) 0.36786(10) 0.0385(4) Uani 1 1 d . . . . .
H7 H 0.554186 0.346059 0.344267 0.046 Uiso 1 1 calc R . . . .
C8 C 0.6293(3) 0.43292(14) 0.41160(11) 0.0481(5) Uani 1 1 d . . . . .
H8 H 0.720722 0.407758 0.417940 0.058 Uiso 1 1 calc R . . . .
C9 C 0.5948(3) 0.50792(15) 0.44721(11) 0.0523(6) Uani 1 1 d . . . . .
H9 H 0.662457 0.532240 0.478446 0.063 Uiso 1 1 calc R . . . .
C10 C 0.4657(3) 0.54548(14) 0.43710(12) 0.0518(6) Uani 1 1 d . . . . .
H10 H 0.445218 0.596584 0.460561 0.062 Uiso 1 1 calc R . . . .
C11 C 0.31694(19) 0.31277(10) 0.27775(9) 0.0273(3) Uani 1 1 d . . . . .
C12 C 0.39798(19) 0.30972(11) 0.21710(9) 0.0284(3) Uani 1 1 d . . . . .
C13 C 0.4359(2) 0.23135(12) 0.18676(9) 0.0341(4) Uani 1 1 d . . . . .
H13 H 0.497031 0.229871 0.146869 0.041 Uiso 1 1 calc R . . . .
C14 C 0.3853(2) 0.15835(12) 0.21446(10) 0.0363(4) Uani 1 1 d . . . . .
H14 H 0.409573 0.106627 0.192878 0.044 Uiso 1 1 calc R . . . .
C15 C 0.29699(19) 0.15865(11) 0.27505(10) 0.0316(4) Uani 1 1 d . . . . .
C16 C 0.26510(19) 0.23641(11) 0.30849(9) 0.0284(3) Uani 1 1 d . . . . .
C17 C 0.1827(2) 0.23477(12) 0.37101(10) 0.0348(4) Uani 1 1 d . . . . .
H17 H 0.162717 0.285690 0.394869 0.042 Uiso 1 1 calc R . . . .
C18 C 0.1313(2) 0.16094(13) 0.39754(11) 0.0437(5) Uani 1 1 d . . . . .
H18 H 0.075461 0.161211 0.439244 0.052 Uiso 1 1 calc R . . . .
C19 C 0.1607(3) 0.08487(13) 0.36359(12) 0.0475(5) Uani 1 1 d . . . . .
H19 H 0.123874 0.034051 0.382215 0.057 Uiso 1 1 calc R . . . .
C20 C 0.2416(2) 0.08348(12) 0.30414(12) 0.0413(5) Uani 1 1 d . . . . .
H20 H 0.261266 0.031538 0.281823 0.050 Uiso 1 1 calc R . . . .
C21 C 0.04135(19) 0.39361(11) 0.26319(10) 0.0329(4) Uani 1 1 d . . . . .
C22 C -0.0890(2) 0.34913(12) 0.17345(10) 0.0343(4) Uani 1 1 d . . . . .
H22 H -0.158417 0.391194 0.154519 0.041 Uiso 1 1 calc R . . . .
C23 C -0.1488(2) 0.31262(14) 0.24204(11) 0.0402(4) Uani 1 1 d . . . . .
H23A H -0.253150 0.323286 0.246048 0.048 Uiso 1 1 calc R . . . .
H23B H -0.131661 0.251530 0.244577 0.048 Uiso 1 1 calc R . . . .
C24 C -0.05678(19) 0.28557(12) 0.11742(10) 0.0337(4) Uani 1 1 d . . . . .
C25 C 0.0567(2) 0.22989(13) 0.12478(11) 0.0396(4) Uani 1 1 d . . . . .
H25 H 0.113130 0.230593 0.166289 0.047 Uiso 1 1 calc R . . . .
C26 C 0.0877(2) 0.17342(15) 0.07189(13) 0.0505(5) Uani 1 1 d . . . . .
H26 H 0.165940 0.135790 0.077083 0.061 Uiso 1 1 calc R . . . .
C27 C 0.0054(3) 0.17145(17) 0.01136(12) 0.0548(6) Uani 1 1 d . . . . .
H27 H 0.028154 0.133292 -0.025234 0.066 Uiso 1 1 calc R . . . .
C28 C -0.1096(3) 0.22499(16) 0.00442(12) 0.0519(6) Uani 1 1 d . . . . .
H28 H -0.167714 0.222940 -0.036519 0.062 Uiso 1 1 calc R . . . .
C29 C -0.1403(2) 0.28149(14) 0.05693(11) 0.0427(5) Uani 1 1 d . . . . .
H29 H -0.219706 0.318266 0.051797 0.051 Uiso 1 1 calc R . . . .
C30 C 0.45020(19) 0.38780(12) 0.18063(9) 0.0311(4) Uani 1 1 d . . . . .
C31 C 0.3810(8) 0.5299(3) 0.1366(2) 0.0287(11) Uani 0.613(4) 1 d D . P A 1
H31 H 0.463278 0.550491 0.165555 0.034 Uiso 0.613(4) 1 calc R . P A 1
C32 C 0.4258(5) 0.5322(2) 0.05897(18) 0.0491(10) Uani 0.613(4) 1 d D . P A 1
H32A H 0.349109 0.506693 0.030048 0.059 Uiso 0.613(4) 1 calc R . P A 1
H32B H 0.513960 0.498441 0.052644 0.059 Uiso 0.613(4) 1 calc R . P A 1
C33 C 0.4536(5) 0.6221(2) 0.0335(2) 0.0591(12) Uani 0.613(4) 1 d D . P A 1
H33A H 0.537637 0.645502 0.058489 0.071 Uiso 0.613(4) 1 calc R . P A 1
H33B H 0.475689 0.621444 -0.017343 0.071 Uiso 0.613(4) 1 calc R . P A 1
C34 C 0.3224(6) 0.6776(3) 0.0468(2) 0.0484(12) Uani 0.613(4) 1 d D . P A 1
H34A H 0.343912 0.735766 0.032305 0.058 Uiso 0.613(4) 1 calc R . P A 1
H34B H 0.240571 0.657269 0.018351 0.058 Uiso 0.613(4) 1 calc R . P A 1
C35 C 0.2826(6) 0.6759(2) 0.1237(2) 0.0490(11) Uani 0.613(4) 1 d D . P A 1
H35A H 0.195523 0.710267 0.131162 0.059 Uiso 0.613(4) 1 calc R . P A 1
H35B H 0.361436 0.700923 0.151551 0.059 Uiso 0.613(4) 1 calc R . P A 1
C36 C 0.2546(4) 0.5864(2) 0.1494(2) 0.0445(9) Uani 0.613(4) 1 d D . P A 1
H36A H 0.233132 0.587674 0.200318 0.053 Uiso 0.613(4) 1 calc R . P A 1
H36B H 0.169576 0.563592 0.124910 0.053 Uiso 0.613(4) 1 calc R . P A 1
C31A C 0.3716(12) 0.5130(4) 0.1197(4) 0.031(2) Uani 0.387(4) 1 d D . P A 2
H31A H 0.471015 0.513462 0.100002 0.037 Uiso 0.387(4) 1 calc R . P A 2
C32A C 0.2612(7) 0.5243(3) 0.0619(3) 0.0461(16) Uani 0.387(4) 1 d D . P A 2
H32C H 0.163274 0.521672 0.081878 0.055 Uiso 0.387(4) 1 calc R . P A 2
H32D H 0.271105 0.479005 0.026776 0.055 Uiso 0.387(4) 1 calc R . P A 2
C33A C 0.2855(9) 0.6099(3) 0.0267(3) 0.059(2) Uani 0.387(4) 1 d D . P A 2
H33C H 0.380092 0.610021 0.003053 0.071 Uiso 0.387(4) 1 calc R . P A 2
H33D H 0.210855 0.619127 -0.009387 0.071 Uiso 0.387(4) 1 calc R . P A 2
C34A C 0.2803(8) 0.6806(3) 0.0801(5) 0.0469(17) Uani 0.387(4) 1 d D . P A 2
H34C H 0.304856 0.733975 0.056488 0.056 Uiso 0.387(4) 1 calc R . P A 2
H34D H 0.181507 0.685653 0.098638 0.056 Uiso 0.387(4) 1 calc R . P A 2
C35A C 0.3826(8) 0.6665(3) 0.1403(3) 0.0458(15) Uani 0.387(4) 1 d D . P A 2
H35C H 0.370756 0.711613 0.175394 0.055 Uiso 0.387(4) 1 calc R . P A 2
H35D H 0.482550 0.668329 0.122778 0.055 Uiso 0.387(4) 1 calc R . P A 2
C36A C 0.3542(7) 0.5812(3) 0.1751(3) 0.0403(13) Uani 0.387(4) 1 d D . P A 2
H36C H 0.423000 0.572021 0.213954 0.048 Uiso 0.387(4) 1 calc R . P A 2
H36D H 0.255824 0.579766 0.194673 0.048 Uiso 0.387(4) 1 calc R . P A 2
H2 H 0.256(3) 0.4266(14) 0.1665(12) 0.043(6) Uiso 1 1 d . . . . .

loop_
_atom_site_aniso_label
_atom_site_aniso_U_11
_atom_site_aniso_U_22
_atom_site_aniso_U_33
_atom_site_aniso_U_23
_atom_site_aniso_U_13
_atom_site_aniso_U_12
O2 0.0294(7) 0.0475(8) 0.0557(9) 0.0112(7) 0.0020(6) 0.0033(6)
O1 0.0360(7) 0.0521(8) 0.0397(7) -0.0005(6) 0.0091(6) 0.0002(6)
N2 0.0289(8) 0.0443(9) 0.0373(8) 0.0122(7) 0.0020(7) 0.0051(7)
N1 0.0327(8) 0.0315(7) 0.0391(8) 0.0034(7) 0.0009(7) 0.0003(7)
C1 0.0367(9) 0.0246(7) 0.0263(8) -0.0024(7) 0.0036(7) 0.0016(7)
C2 0.0405(10) 0.0279(8) 0.0353(9) -0.0044(7) 0.0076(8) 0.0038(8)
C3 0.0515(12) 0.0326(10) 0.0540(13) -0.0118(9) 0.0080(10) 0.0103(9)
C4 0.0687(16) 0.0310(10) 0.0525(13) -0.0164(9) 0.0140(11) 0.0045(10)
C5 0.0585(13) 0.0285(9) 0.0347(10) -0.0073(7) 0.0069(9) -0.0078(9)
C6 0.0462(11) 0.0268(8) 0.0270(8) -0.0020(7) 0.0020(8) -0.0031(8)
C7 0.0463(11) 0.0341(9) 0.0352(9) -0.0025(8) -0.0047(8) -0.0028(9)
C8 0.0547(13) 0.0469(11) 0.0427(11) 0.0009(9) -0.0105(10) -0.0121(10)
C9 0.0743(17) 0.0465(12) 0.0362(11) -0.0015(9) -0.0097(10) -0.0262(12)
C10 0.0787(17) 0.0372(11) 0.0394(11) -0.0119(9) 0.0048(11) -0.0171(11)
C11 0.0307(8) 0.0245(7) 0.0267(8) -0.0042(6) -0.0029(7) 0.0046(7)
C12 0.0293(8) 0.0297(8) 0.0262(8) -0.0029(7) -0.0031(7) 0.0050(7)
C13 0.0361(10) 0.0379(9) 0.0282(8) -0.0075(7) 0.0013(7) 0.0098(8)
C14 0.0444(11) 0.0292(8) 0.0354(9) -0.0099(7) -0.0047(8) 0.0105(8)
C15 0.0346(9) 0.0253(8) 0.0348(9) -0.0049(7) -0.0068(7) 0.0049(7)
C16 0.0326(9) 0.0257(8) 0.0268(8) -0.0039(7) -0.0044(7) 0.0026(7)
C17 0.0421(10) 0.0290(8) 0.0333(9) -0.0026(7) 0.0020(8) 0.0013(8)
C18 0.0515(12) 0.0392(10) 0.0404(11) 0.0036(9) 0.0067(10) -0.0034(10)
C19 0.0553(13) 0.0318(10) 0.0553(12) 0.0052(9) 0.0003(11) -0.0059(9)
C20 0.0483(12) 0.0242(8) 0.0512(12) -0.0031(8) -0.0093(10) 0.0019(8)
C21 0.0313(9) 0.0277(8) 0.0396(9) 0.0012(7) 0.0064(8) 0.0094(7)
C22 0.0265(8) 0.0356(9) 0.0407(10) 0.0091(8) -0.0007(7) 0.0037(7)
C23 0.0306(9) 0.0461(11) 0.0440(10) 0.0063(9) 0.0034(8) -0.0001(8)
C24 0.0284(9) 0.0369(9) 0.0357(9) 0.0094(7) 0.0018(7) -0.0046(7)
C25 0.0323(10) 0.0450(11) 0.0414(10) -0.0012(9) 0.0001(8) 0.0009(9)
C26 0.0397(11) 0.0539(13) 0.0577(13) -0.0089(11) 0.0093(10) 0.0009(10)
C27 0.0555(14) 0.0658(15) 0.0432(12) -0.0105(11) 0.0143(11) -0.0158(13)
C28 0.0565(14) 0.0645(15) 0.0348(11) 0.0083(10) -0.0026(10) -0.0194(13)
C29 0.0436(11) 0.0450(11) 0.0396(11) 0.0148(9) -0.0065(9) -0.0063(9)
C30 0.0314(9) 0.0349(9) 0.0269(8) -0.0012(7) -0.0004(7) 0.0033(7)
C31 0.038(2) 0.029(2) 0.019(2) 0.0035(19) 0.0008(18) 0.0001(18)
C32 0.077(3) 0.0343(16) 0.0354(17) 0.0029(13) 0.0157(18) 0.0110(17)
C33 0.086(3) 0.044(2) 0.047(2) 0.0147(16) 0.026(2) 0.014(2)
C34 0.082(3) 0.0351(19) 0.0281(19) 0.0072(17) 0.0013(19) 0.012(2)
C35 0.081(3) 0.0290(17) 0.037(2) 0.0034(17) 0.010(2) 0.0108(18)
C36 0.056(2) 0.0333(17) 0.0439(19) 0.0081(14) 0.0155(17) 0.0137(16)
C31A 0.033(3) 0.036(4) 0.023(4) -0.005(3) -0.003(3) 0.011(3)
C32A 0.074(4) 0.027(2) 0.037(3) 0.004(2) -0.020(3) -0.007(3)
C33A 0.099(6) 0.037(3) 0.043(3) 0.009(2) -0.031(3) -0.006(3)
C34A 0.061(5) 0.028(3) 0.052(5) 0.007(4) -0.017(4) 0.000(3)
C35A 0.065(4) 0.032(3) 0.040(3) -0.006(2) -0.010(3) -0.012(3)
C36A 0.056(4) 0.031(2) 0.034(3) 0.000(2) -0.003(2) -0.009(2)

loop_
_atom_type_symbol
_atom_type_description
_atom_type_scat_dispersion_real
_atom_type_scat_dispersion_imag
_atom_type_scat_source
C C 0.0033 0.0016 'International Tables Vol C Tables 4.2.6.8 and 6.1.1.4'
H H 0.0000 0.0000 'International Tables Vol C Tables 4.2.6.8 and 6.1.1.4'
N N 0.0061 0.0033 'International Tables Vol C Tables 4.2.6.8 and 6.1.1.4'
O O 0.0106 0.0060 'International Tables Vol C Tables 4.2.6.8 and 6.1.1.4'

loop_
_geom_angle_atom_site_label_1
_geom_angle_atom_site_label_2
_geom_angle_atom_site_label_3
_geom_angle
_geom_angle_site_symmetry_1
_geom_angle_site_symmetry_3
_geom_angle_publ_flag
C21 O1 C23 104.86(14) . . ?
C30 N2 C31 121.7(3) . . ?
C30 N2 C31A 124.7(5) . . ?
C30 N2 H2 118.8(15) . . ?
C31 N2 H2 117.9(15) . . ?
C31A N2 H2 116.3(15) . . ?
C21 N1 C22 106.83(16) . . ?
C2 C1 C6 119.33(16) . . ?
C2 C1 C11 120.54(16) . . ?
C6 C1 C11 120.07(16) . . ?
C1 C2 C3 121.06(18) . . ?
C1 C2 C21 119.90(15) . . ?
C3 C2 C21 118.96(18) . . ?
C2 C3 H3 120.0 . . ?
C4 C3 C2 120.0(2) . . ?
C4 C3 H3 120.0 . . ?
C3 C4 H4 119.4 . . ?
C3 C4 C5 121.24(18) . . ?
C5 C4 H4 119.4 . . ?
C4 C5 C6 119.22(19) . . ?
C4 C5 C10 122.09(19) . . ?
C10 C5 C6 118.7(2) . . ?
C1 C6 C5 119.03(18) . . ?
C7 C6 C1 122.64(16) . . ?
C7 C6 C5 118.32(18) . . ?
C6 C7 H7 119.3 . . ?
C8 C7 C6 121.44(19) . . ?
C8 C7 H7 119.3 . . ?
C7 C8 H8 120.1 . . ?
C7 C8 C9 119.8(2) . . ?
C9 C8 H8 120.1 . . ?
C8 C9 H9 119.8 . . ?
C10 C9 C8 120.5(2) . . ?
C10 C9 H9 119.8 . . ?
C5 C10 H10 119.4 . . ?
C9 C10 C5 121.2(2) . . ?
C9 C10 H10 119.4 . . ?
C12 C11 C1 121.11(15) . . ?
C12 C11 C16 119.67(15) . . ?
C16 C11 C1 119.18(14) . . ?
C11 C12 C13 120.43(16) . . ?
C11 C12 C30 122.19(15) . . ?
C13 C12 C30 117.38(15) . . ?
C12 C13 H13 119.7 . . ?
C14 C13 C12 120.57(16) . . ?
C14 C13 H13 119.7 . . ?
C13 C14 H14 119.6 . . ?
C13 C14 C15 120.86(16) . . ?
C15 C14 H14 119.6 . . ?
C14 C15 C16 119.17(16) . . ?
C14 C15 C20 121.75(16) . . ?
C20 C15 C16 119.08(17) . . ?
C15 C16 C11 119.12(15) . . ?
C17 C16 C11 122.72(15) . . ?
C17 C16 C15 118.16(16) . . ?
C16 C17 H17 119.5 . . ?
C18 C17 C16 121.02(17) . . ?
C18 C17 H17 119.5 . . ?
C17 C18 H18 119.8 . . ?
C17 C18 C19 120.49(19) . . ?
C19 C18 H18 119.8 . . ?
C18 C19 H19 119.8 . . ?
C20 C19 C18 120.39(19) . . ?
C20 C19 H19 119.8 . . ?
C15 C20 H20 119.6 . . ?
C19 C20 C15 120.84(18) . . ?
C19 C20 H20 119.6 . . ?
O1 C21 C2 116.43(16) . . ?
N1 C21 O1 118.80(18) . . ?
N1 C21 C2 124.78(17) . . ?
N1 C22 H22 109.1 . . ?
N1 C22 C23 103.05(15) . . ?
N1 C22 C24 111.46(15) . . ?
C23 C22 H22 109.1 . . ?
C24 C22 H22 109.1 . . ?
C24 C22 C23 114.86(16) . . ?
O1 C23 C22 104.19(15) . . ?
O1 C23 H23A 110.9 . . ?
O1 C23 H23B 110.9 . . ?
C22 C23 H23A 110.9 . . ?
C22 C23 H23B 110.9 . . ?
H23A C23 H23B 108.9 . . ?
C25 C24 C22 120.86(17) . . ?
C25 C24 C29 118.64(19) . . ?
C29 C24 C22 120.51(17) . . ?
C24 C25 H25 119.9 . . ?
C26 C25 C24 120.2(2) . . ?
C26 C25 H25 119.9 . . ?
C25 C26 H26 119.8 . . ?
C25 C26 C27 120.4(2) . . ?
C27 C26 H26 119.8 . . ?
C26 C27 H27 120.1 . . ?
C28 C27 C26 119.8(2) . . ?
C28 C27 H27 120.1 . . ?
C27 C28 H28 120.1 . . ?
C29 C28 C27 119.9(2) . . ?
C29 C28 H28 120.1 . . ?
C24 C29 H29 119.5 . . ?
C28 C29 C24 121.1(2) . . ?
C28 C29 H29 119.5 . . ?
O2 C30 N2 123.87(18) . . ?
O2 C30 C12 120.72(16) . . ?
N2 C30 C12 115.38(16) . . ?
N2 C31 H31 108.3 . . ?
N2 C31 C32 110.0(3) . . ?
C32 C31 H31 108.3 . . ?
C36 C31 N2 111.1(4) . . ?
C36 C31 H31 108.3 . . ?
C36 C31 C32 110.8(4) . . ?
C31 C32 H32A 109.3 . . ?
C31 C32 H32B 109.3 . . ?
C31 C32 C33 111.8(3) . . ?
H32A C32 H32B 107.9 . . ?
C33 C32 H32A 109.3 . . ?
C33 C32 H32B 109.3 . . ?
C32 C33 H33A 109.5 . . ?
C32 C33 H33B 109.5 . . ?
H33A C33 H33B 108.1 . . ?
C34 C33 C32 110.7(3) . . ?
C34 C33 H33A 109.5 . . ?
C34 C33 H33B 109.5 . . ?
C33 C34 H34A 109.6 . . ?
C33 C34 H34B 109.6 . . ?
H34A C34 H34B 108.1 . . ?
C35 C34 C33 110.2(3) . . ?
C35 C34 H34A 109.6 . . ?
C35 C34 H34B 109.6 . . ?
C34 C35 H35A 109.3 . . ?
C34 C35 H35B 109.3 . . ?
C34 C35 C36 111.6(3) . . ?
H35A C35 H35B 108.0 . . ?
C36 C35 H35A 109.3 . . ?
C36 C35 H35B 109.3 . . ?
C31 C36 C35 112.0(3) . . ?
C31 C36 H36A 109.2 . . ?
C31 C36 H36B 109.2 . . ?
C35 C36 H36A 109.2 . . ?
C35 C36 H36B 109.2 . . ?
H36A C36 H36B 107.9 . . ?
N2 C31A H31A 110.7 . . ?
N2 C31A C32A 112.0(6) . . ?
N2 C31A C36A 102.2(5) . . ?
C32A C31A H31A 110.7 . . ?
C32A C31A C36A 110.2(6) . . ?
C36A C31A H31A 110.7 . . ?
C31A C32A H32C 109.9 . . ?
C31A C32A H32D 109.9 . . ?
C31A C32A C33A 108.8(5) . . ?
H32C C32A H32D 108.3 . . ?
C33A C32A H32C 109.9 . . ?
C33A C32A H32D 109.9 . . ?
C32A C33A H33C 109.4 . . ?
C32A C33A H33D 109.4 . . ?
H33C C33A H33D 108.0 . . ?
C34A C33A C32A 111.4(5) . . ?
C34A C33A H33C 109.4 . . ?
C34A C33A H33D 109.4 . . ?
C33A C34A H34C 109.2 . . ?
C33A C34A H34D 109.2 . . ?
H34C C34A H34D 107.9 . . ?
C35A C34A C33A 112.1(5) . . ?
C35A C34A H34C 109.2 . . ?
C35A C34A H34D 109.2 . . ?
C34A C35A H35C 109.5 . . ?
C34A C35A H35D 109.5 . . ?
C34A C35A C36A 110.6(5) . . ?
H35C C35A H35D 108.1 . . ?
C36A C35A H35C 109.5 . . ?
C36A C35A H35D 109.5 . . ?
C31A C36A C35A 108.4(5) . . ?
C31A C36A H36C 110.0 . . ?
C31A C36A H36D 110.0 . . ?
C35A C36A H36C 110.0 . . ?
C35A C36A H36D 110.0 . . ?
H36C C36A H36D 108.4 . . ?

loop_
_geom_bond_atom_site_label_1
_geom_bond_atom_site_label_2
_geom_bond_distance
_geom_bond_site_symmetry_2
_geom_bond_publ_flag
O2 C30 1.233(2) . ?
O1 C21 1.358(2) . ?
O1 C23 1.456(3) . ?
N2 C30 1.337(2) . ?
N2 C31 1.528(5) . ?
N2 C31A 1.401(8) . ?
N2 H2 0.89(2) . ?
N1 C21 1.265(2) . ?
N1 C22 1.488(2) . ?
C1 C2 1.385(3) . ?
C1 C6 1.429(3) . ?
C1 C11 1.505(2) . ?
C2 C3 1.421(3) . ?
C2 C21 1.479(3) . ?
C3 H3 0.9500 . ?
C3 C4 1.359(3) . ?
C4 H4 0.9500 . ?
C4 C5 1.413(3) . ?
C5 C6 1.432(3) . ?
C5 C10 1.420(3) . ?
C6 C7 1.415(3) . ?
C7 H7 0.9500 . ?
C7 C8 1.372(3) . ?
C8 H8 0.9500 . ?
C8 C9 1.414(3) . ?
C9 H9 0.9500 . ?
C9 C10 1.358(4) . ?
C10 H10 0.9500 . ?
C11 C12 1.381(2) . ?
C11 C16 1.437(2) . ?
C12 C13 1.423(2) . ?
C12 C30 1.508(3) . ?
C13 H13 0.9500 . ?
C13 C14 1.364(3) . ?
C14 H14 0.9500 . ?
C14 C15 1.418(3) . ?
C15 C16 1.427(2) . ?
C15 C20 1.419(3) . ?
C16 C17 1.418(3) . ?
C17 H17 0.9500 . ?
C17 C18 1.369(3) . ?
C18 H18 0.9500 . ?
C18 C19 1.403(3) . ?
C19 H19 0.9500 . ?
C19 C20 1.361(3) . ?
C20 H20 0.9500 . ?
C22 H22 1.0000 . ?
C22 C23 1.536(3) . ?
C22 C24 1.503(3) . ?
C23 H23A 0.9900 . ?
C23 H23B 0.9900 . ?
C24 C25 1.389(3) . ?
C24 C29 1.392(3) . ?
C25 H25 0.9500 . ?
C25 C26 1.383(3) . ?
C26 H26 0.9500 . ?
C26 C27 1.386(3) . ?
C27 H27 0.9500 . ?
C27 C28 1.378(4) . ?
C28 H28 0.9500 . ?
C28 C29 1.377(3) . ?
C29 H29 0.9500 . ?
C31 H31 1.0000 . ?
C31 C32 1.538(6) . ?
C31 C36 1.504(7) . ?
C32 H32A 0.9900 . ?
C32 H32B 0.9900 . ?
C32 C33 1.538(5) . ?
C33 H33A 0.9900 . ?
C33 H33B 0.9900 . ?
C33 C34 1.531(6) . ?
C34 H34A 0.9900 . ?
C34 H34B 0.9900 . ?
C34 C35 1.512(5) . ?
C35 H35A 0.9900 . ?
C35 H35B 0.9900 . ?
C35 C36 1.533(5) . ?
C36 H36A 0.9900 . ?
C36 H36B 0.9900 . ?
C31A H31A 1.0000 . ?
C31A C32A 1.518(8) . ?
C31A C36A 1.525(7) . ?
C32A H32C 0.9900 . ?
C32A H32D 0.9900 . ?
C32A C33A 1.539(6) . ?
C33A H33C 0.9900 . ?
C33A H33D 0.9900 . ?
C33A C34A 1.521(8) . ?
C34A H34C 0.9900 . ?
C34A H34D 0.9900 . ?
C34A C35A 1.508(7) . ?
C35A H35C 0.9900 . ?
C35A H35D 0.9900 . ?
C35A C36A 1.538(6) . ?
C36A H36C 0.9900 . ?
C36A H36D 0.9900 . ?

loop_
_geom_torsion_atom_site_label_1
_geom_torsion_atom_site_label_2
_geom_torsion_atom_site_label_3
_geom_torsion_atom_site_label_4
_geom_torsion
_geom_torsion_site_symmetry_1
_geom_torsion_site_symmetry_2
_geom_torsion_site_symmetry_3
_geom_torsion_site_symmetry_4
_geom_torsion_publ_flag
N2 C31 C32 C33 177.3(4) . . . . ?
N2 C31 C36 C35 -176.7(4) . . . . ?
N2 C31A C32A C33A 174.2(6) . . . . ?
N2 C31A C36A C35A 178.3(6) . . . . ?
N1 C22 C23 O1 14.34(18) . . . . ?
N1 C22 C24 C25 46.8(2) . . . . ?
N1 C22 C24 C29 -133.08(17) . . . . ?
C1 C2 C3 C4 -1.5(3) . . . . ?
C1 C2 C21 O1 108.00(19) . . . . ?
C1 C2 C21 N1 -71.9(3) . . . . ?
C1 C6 C7 C8 -177.70(19) . . . . ?
C1 C11 C12 C13 174.79(17) . . . . ?
C1 C11 C12 C30 -4.9(3) . . . . ?
C1 C11 C16 C15 -178.56(16) . . . . ?
C1 C11 C16 C17 1.6(3) . . . . ?
C2 C1 C6 C5 -1.6(3) . . . . ?
C2 C1 C6 C7 177.43(17) . . . . ?
C2 C1 C11 C12 104.0(2) . . . . ?
C2 C1 C11 C16 -78.3(2) . . . . ?
C2 C3 C4 C5 -1.2(3) . . . . ?
C3 C2 C21 O1 -75.1(2) . . . . ?
C3 C2 C21 N1 104.9(2) . . . . ?
C3 C4 C5 C6 2.4(3) . . . . ?
C3 C4 C5 C10 -176.2(2) . . . . ?
C4 C5 C6 C1 -1.0(3) . . . . ?
C4 C5 C6 C7 179.95(19) . . . . ?
C4 C5 C10 C9 178.6(2) . . . . ?
C5 C6 C7 C8 1.3(3) . . . . ?
C6 C1 C2 C3 2.8(3) . . . . ?
C6 C1 C2 C21 179.64(17) . . . . ?
C6 C1 C11 C12 -78.9(2) . . . . ?
C6 C1 C11 C16 98.8(2) . . . . ?
C6 C5 C10 C9 0.0(3) . . . . ?
C6 C7 C8 C9 0.2(3) . . . . ?
C7 C8 C9 C10 -1.7(3) . . . . ?
C8 C9 C10 C5 1.5(3) . . . . ?
C10 C5 C6 C1 177.62(19) . . . . ?
C10 C5 C6 C7 -1.4(3) . . . . ?
C11 C1 C2 C3 -179.96(17) . . . . ?
C11 C1 C2 C21 -3.2(3) . . . . ?
C11 C1 C6 C5 -178.76(16) . . . . ?
C11 C1 C6 C7 0.2(3) . . . . ?
C11 C12 C13 C14 4.2(3) . . . . ?
C11 C12 C30 O2 121.7(2) . . . . ?
C11 C12 C30 N2 -60.1(2) . . . . ?
C11 C16 C17 C18 177.94(19) . . . . ?
C12 C11 C16 C15 -0.8(2) . . . . ?
C12 C11 C16 C17 179.34(17) . . . . ?
C12 C13 C14 C15 -1.6(3) . . . . ?
C13 C12 C30 O2 -58.1(2) . . . . ?
C13 C12 C30 N2 120.14(19) . . . . ?
C13 C14 C15 C16 -2.1(3) . . . . ?
C13 C14 C15 C20 179.12(18) . . . . ?
C14 C15 C16 C11 3.3(2) . . . . ?
C14 C15 C16 C17 -176.84(17) . . . . ?
C14 C15 C20 C19 177.9(2) . . . . ?
C15 C16 C17 C18 -1.9(3) . . . . ?
C16 C11 C12 C13 -2.9(3) . . . . ?
C16 C11 C12 C30 177.37(16) . . . . ?
C16 C15 C20 C19 -0.9(3) . . . . ?
C16 C17 C18 C19 0.7(3) . . . . ?
C17 C18 C19 C20 0.5(3) . . . . ?
C18 C19 C20 C15 -0.4(3) . . . . ?
C20 C15 C16 C11 -177.87(17) . . . . ?
C20 C15 C16 C17 2.0(2) . . . . ?
C21 O1 C23 C22 -14.06(18) . . . . ?
C21 N1 C22 C23 -9.6(2) . . . . ?
C21 N1 C22 C24 -133.29(16) . . . . ?
C21 C2 C3 C4 -178.3(2) . . . . ?
C22 N1 C21 O1 0.7(2) . . . . ?
C22 N1 C21 C2 -179.40(16) . . . . ?
C22 C24 C25 C26 -178.06(19) . . . . ?
C22 C24 C29 C28 178.32(19) . . . . ?
C23 O1 C21 N1 9.1(2) . . . . ?
C23 O1 C21 C2 -170.79(16) . . . . ?
C23 C22 C24 C25 -69.9(2) . . . . ?
C23 C22 C24 C29 110.2(2) . . . . ?
C24 C22 C23 O1 135.76(16) . . . . ?
C24 C25 C26 C27 -0.5(3) . . . . ?
C25 C24 C29 C28 -1.6(3) . . . . ?
C25 C26 C27 C28 -1.2(3) . . . . ?
C26 C27 C28 C29 1.5(3) . . . . ?
C27 C28 C29 C24 -0.1(3) . . . . ?
C29 C24 C25 C26 1.9(3) . . . . ?
C30 N2 C31 C32 85.7(5) . . . . ?
C30 N2 C31 C36 -151.3(3) . . . . ?
C30 N2 C31A C32A 138.7(5) . . . . ?
C30 N2 C31A C36A -103.4(6) . . . . ?
C30 C12 C13 C14 -176.05(17) . . . . ?
C31 N2 C30 O2 -16.3(3) . . . . ?
C31 N2 C30 C12 165.5(3) . . . . ?
C31 C32 C33 C34 -55.4(6) . . . . ?
C32 C31 C36 C35 -54.1(6) . . . . ?
C32 C33 C34 C35 56.4(5) . . . . ?
C33 C34 C35 C36 -56.8(6) . . . . ?
C34 C35 C36 C31 56.5(6) . . . . ?
C36 C31 C32 C33 54.1(6) . . . . ?
C31A N2 C30 O2 2.6(5) . . . . ?
C31A N2 C30 C12 -175.6(4) . . . . ?
C31A C32A C33A C34A -56.1(8) . . . . ?
C32A C31A C36A C35A -62.5(8) . . . . ?
C32A C33A C34A C35A 53.9(9) . . . . ?
C33A C34A C35A C36A -55.1(9) . . . . ?
C34A C35A C36A C31A 58.6(8) . . . . ?
C36A C31A C32A C33A 61.2(8) . . . . ?
